data_8104019
loop_
_publ_author_name
'Ivashkevich, L.S.'
'Selevich, K.A.'
'Lyakhov, A.S.'
'Lesnikovich, A.I.'
'Selevich, A.F.'

_publ_section_title
;
 Two isostructural manganese(III) diphosphates, acid alpha-Mn H P2 O7 and
 double Mn Li P2 O7: crystal structure determination from x-ray powder
 diffraction data
;
_journal_name_full 'Zeitschrift fuer Kristallographie (149,1979-)'
_journal_page_first 115
_journal_page_last 121
_journal_volume 221
_journal_year 2006
_chemical_formula_sum 'H Mn O7 P2'
_chemical_name_systematic 'Mn H P2 O7'
_space_group_IT_number 4
_symmetry_space_group_name_Hall 'P 2yb'
_symmetry_space_group_name_H-M 'P 1 21 1'
_cell_angle_alpha 90
_cell_angle_beta 113.1791
_cell_angle_gamma 90
_cell_formula_units_Z 2
_cell_length_a 6.7547
_cell_length_b 8.316
_cell_length_c 4.8769
_cell_volume 251.832
_citation_journal_id_ASTM ZEKRDZ
_cod_data_source_file Ivashkevich_ZEKRDZ_2006_1960.cif
_cod_data_source_block H1Mn1O7P2
_cod_original_cell_volume 251.8325
_cod_original_formula_sum 'H1 Mn1 O7 P2'
_cod_database_code 8104019

loop_
_symmetry_equiv_pos_as_xyz
x,y,z
-x,y+1/2,-z

loop_
_atom_site_label
_atom_site_type_symbol
_atom_site_fract_x
_atom_site_fract_y
_atom_site_fract_z
_atom_site_occupancy
_atom_site_U_iso_or_equiv
O4 O-2 0.024 0.3804 0.239 1 0.0
Mn1 Mn+3 0.2326 0.25 0.235 1 0.0
O3 O-2 0.4338 0.442 1.093 1 0.0
O5 O-2 -0.041 0.6901 0.159 1 0.0
O7 O-2 0.1964 0.5682 0.668 1 0.0
O6 O-2 -0.191 0.556 0.464 1 0.0
P2 P+5 -0.0181 0.5426 0.3443 1 0.0
O2 O-2 0.573 0.6088 0.769 1 0.0
P1 P+5 0.4342 0.4751 0.7931 1 0.0
O1 O-2 0.444 0.3262 0.6 1 0.0
